data_7048741
loop_
_publ_author_name
'Kimura, Shun'
'Uchida, Hikaru'
'Kusamoto, Tetsuro'
'Nishihara, Hiroshi'

_publ_section_title
;
 One-dimensional magnetic chain composed of Cu<sup>II</sup> and
 polychlorinated dipyridylphenylmethyl radical: temperature-dependent
 Jahn-Teller distortion correlated to \p-conjugation and magnetic
 properties.
;
_journal_issue 21
_journal_name_full 'Dalton transactions (Cambridge, England : 2003)'
_journal_page_first 7090
_journal_page_last 7093
_journal_paper_doi 10.1039/c8dt05104f
_journal_volume 48
_journal_year 2019
_chemical_formula_moiety 'C27 H8 Cl7 Cu F12 N2 O4'
_chemical_formula_sum 'C27 H8 Cl7 Cu F12 N2 O4'
_chemical_formula_weight 964.07
_space_group_crystal_system monoclinic
_space_group_IT_number 15
_space_group_name_Hall '-C 2yc'
_space_group_name_H-M_alt 'C 1 2/c 1'
_symmetry_space_group_name_Hall '-C 2yc'
_symmetry_space_group_name_H-M 'C 1 2/c 1'
_atom_sites_solution_hydrogens geom
_atom_sites_solution_primary direct
_atom_sites_solution_secondary difmap
_audit_update_record
;
2019-01-14 deposited with the CCDC.
2019-01-21 downloaded from the CCDC.
;
_cell_angle_alpha 90.0000
_cell_angle_beta 102.497(6)
_cell_angle_gamma 90.0000
_cell_formula_units_Z 4
_cell_length_a 15.3536(19)
_cell_length_b 11.0690(11)
_cell_length_c 20.979(3)
_cell_measurement_reflns_used 4477
_cell_measurement_temperature 150
_cell_measurement_theta_max 27.50
_cell_measurement_theta_min 3.00
_cell_volume 3480.9(7)
_computing_cell_refinement 'CrystalClear-SM Expert 2.0 r3'
_computing_data_collection 'CrystalClear-SM Expert 2.0 r3 (Rigaku, 2009)'
_computing_data_reduction 'CrystalClear-SM Expert 2.0 r3'
_computing_molecular_graphics 'CrystalStructure 4.3'
_computing_publication_material 'CrystalStructure 4.3 (Rigaku, 2018)'
_computing_structure_refinement 'SHELXL97 (Sheldrick, 2008)'
_computing_structure_solution 'SIR2004 (Burla, et al., 2005)'
_diffrn_ambient_temperature 150
_diffrn_detector_area_resol_mean 7.111
_diffrn_measured_fraction_theta_full 0.993
_diffrn_measured_fraction_theta_max 0.993
_diffrn_measurement_device_type 'Rigaku Saturn724'
_diffrn_measurement_method \w
_diffrn_radiation_type 'Mo K\a'
_diffrn_radiation_wavelength 0.71075
_diffrn_reflns_av_R_equivalents 0.0475
_diffrn_reflns_av_unetI/netI 0.0469
_diffrn_reflns_Laue_measured_fraction_full 0.000
_diffrn_reflns_Laue_measured_fraction_max 0.000
_diffrn_reflns_limit_h_max 19
_diffrn_reflns_limit_h_min -19
_diffrn_reflns_limit_k_max 13
_diffrn_reflns_limit_k_min -14
_diffrn_reflns_limit_l_max 23
_diffrn_reflns_limit_l_min -27
_diffrn_reflns_number 13656
_diffrn_reflns_point_group_measured_fraction_full 0.000
_diffrn_reflns_point_group_measured_fraction_max 0.000
_diffrn_reflns_theta_full 27.480
_diffrn_reflns_theta_max 27.480
_diffrn_reflns_theta_min 3.001
_diffrn_standards_number 0
_exptl_absorpt_coefficient_mu 1.266
_exptl_absorpt_correction_T_max 0.963
_exptl_absorpt_correction_T_min 0.853
_exptl_absorpt_correction_type multi-scan
_exptl_absorpt_process_details 'REQAB (Rigaku, 1998)'
_exptl_crystal_colour red
_exptl_crystal_density_diffrn 1.839
_exptl_crystal_density_method 'not measured'
_exptl_crystal_description chip
_exptl_crystal_F_000 1888.00
_exptl_crystal_size_max 0.140
_exptl_crystal_size_mid 0.070
_exptl_crystal_size_min 0.030
_refine_diff_density_max 0.44
_refine_diff_density_min -0.40
_refine_ls_extinction_method none
_refine_ls_goodness_of_fit_ref 0.984
_refine_ls_hydrogen_treatment constr
_refine_ls_number_parameters 243
_refine_ls_number_reflns 3971
_refine_ls_number_restraints 0
_refine_ls_R_factor_all 0.0705
_refine_ls_R_factor_gt 0.0515
_refine_ls_shift/su_max 0.000
_refine_ls_structure_factor_coef Fsqd
_refine_ls_weighting_details 'w = 1/[\s^2^(Fo^2^)+(0.0548P)^2^+8.9967P] where P=(Fo^2^+2Fc^2^)/3'
_refine_ls_weighting_scheme calc
_refine_ls_wR_factor_gt 0.1123
_refine_ls_wR_factor_ref 0.1228
_reflns_number_gt 3173
_reflns_number_total 3971
_reflns_threshold_expression F^2^>2.0\s(F^2^)
_cod_data_source_file c8dt05104f2.cif
_cod_data_source_block cubis_150K
_cod_depositor_comments 'Adding full bibliography for 7048738--7048744.cif.'
_cod_database_code 7048741

loop_
_symmetry_equiv_pos_as_xyz
'x, y, z'
'-x, y, -z+1/2'
'x+1/2, y+1/2, z'
'-x+1/2, y+1/2, -z+1/2'
'-x, -y, -z'
'x, -y, z-1/2'
'-x+1/2, -y+1/2, -z'
'x+1/2, -y+1/2, z-1/2'

loop_
_atom_site_label
_atom_site_type_symbol
_atom_site_fract_x
_atom_site_fract_y
_atom_site_fract_z
_atom_site_U_iso_or_equiv
_atom_site_adp_type
_atom_site_occupancy
_atom_site_symmetry_multiplicity
_atom_site_calc_flag
_atom_site_refinement_flags
Cu1 Cu 0.2500 0.2500 0.5000 0.02674(16) Uani 1 2 d S
Cl1 Cl 0.12864(6) 0.20104(8) 0.22767(4) 0.0391(2) Uani 1 1 d .
Cl2 Cl -0.02955(6) -0.07253(8) 0.38812(5) 0.0414(2) Uani 1 1 d .
Cl3 Cl 0.0000 -0.54173(12) 0.2500 0.0728(6) Uani 1 2 d S
Cl4 Cl 0.18101(6) -0.12699(9) 0.28211(6) 0.0496(3) Uani 1 1 d .
F1 F 0.47809(18) 0.0957(3) 0.39978(13) 0.0677(8) Uani 1 1 d .
F2 F 0.4556(3) -0.0867(3) 0.42180(18) 0.0981(12) Uani 1 1 d .
F3 F 0.3622(2) 0.0079(3) 0.34728(13) 0.0829(10) Uani 1 1 d .
F4 F 0.15896(19) -0.1380(2) 0.54205(14) 0.0681(8) Uani 1 1 d .
F5 F 0.2414(2) -0.0754(2) 0.63163(12) 0.0652(8) Uani 1 1 d .
F6 F 0.2926(2) -0.2055(2) 0.57273(13) 0.0672(8) Uani 1 1 d .
O1 O 0.3474(2) 0.1723(2) 0.45395(12) 0.0440(7) Uani 1 1 d .
O2 O 0.24111(17) 0.0979(2) 0.54602(11) 0.0339(5) Uani 1 1 d .
N1 N 0.1508(2) 0.1854(3) 0.41749(14) 0.0388(7) Uani 1 1 d .
C1 C 0.0000 -0.0002(4) 0.2500 0.0249(9) Uani 1 2 d S
C2 C 0.1570(3) 0.2157(3) 0.35715(17) 0.0369(8) Uani 1 1 d .
H2 H 0.1967 0.2788 0.3517 0.044 Uiso 1 1 calc R
C3 C 0.1082(2) 0.1594(3) 0.30241(17) 0.0304(7) Uani 1 1 d .
C4 C 0.0491(2) 0.0649(3) 0.30724(16) 0.0263(7) Uani 1 1 d .
C5 C 0.0432(2) 0.0368(3) 0.37156(17) 0.0308(7) Uani 1 1 d .
C6 C 0.0929(3) 0.0985(3) 0.42412(18) 0.0364(8) Uani 1 1 d .
H6 H 0.0857 0.0785 0.4667 0.044 Uiso 1 1 calc R
C7 C 0.0000 -0.3851(4) 0.2500 0.0423(13) Uani 1 2 d S
C8 C 0.0796(3) -0.3249(3) 0.26549(18) 0.0409(9) Uani 1 1 d .
H8 H 0.1344 -0.3682 0.2757 0.049 Uiso 1 1 calc R
C9 C 0.0790(2) -0.1999(3) 0.26596(17) 0.0317(7) Uani 1 1 d .
C10 C 0.0000 -0.1331(4) 0.2500 0.0258(9) Uani 1 2 d S
C11 C 0.4155(3) 0.0183(4) 0.4062(2) 0.0526(10) Uani 1 1 d .
C12 C 0.3608(3) 0.0613(3) 0.45465(17) 0.0390(8) Uani 1 1 d .
C13 C 0.3285(3) -0.0275(3) 0.49177(18) 0.0411(9) Uani 1 1 d .
H13 H 0.3457 -0.1091 0.4877 0.049 Uiso 1 1 calc R
C14 C 0.2734(2) -0.0019(3) 0.53362(16) 0.0346(8) Uani 1 1 d .
C15 C 0.2418(3) -0.1072(3) 0.5703(2) 0.0488(10) Uani 1 1 d .

loop_
_atom_site_aniso_label
_atom_site_aniso_U_11
_atom_site_aniso_U_22
_atom_site_aniso_U_33
_atom_site_aniso_U_23
_atom_site_aniso_U_13
_atom_site_aniso_U_12
Cu1 0.0323(3) 0.0245(3) 0.0222(3) -0.0022(2) 0.0030(2) -0.0070(2)
Cl1 0.0476(5) 0.0391(5) 0.0371(5) -0.0052(4) 0.0233(4) -0.0200(4)
Cl2 0.0433(5) 0.0424(5) 0.0431(5) 0.0056(4) 0.0197(4) -0.0147(4)
Cl3 0.1242(17) 0.0187(6) 0.0944(13) 0.000 0.0653(12) 0.000
Cl4 0.0254(5) 0.0429(5) 0.0806(8) -0.0051(5) 0.0115(4) 0.0088(4)
F1 0.0563(17) 0.0814(19) 0.0694(18) 0.0010(14) 0.0227(14) -0.0197(14)
F2 0.128(3) 0.0647(19) 0.130(3) 0.0217(18) 0.088(3) 0.0302(19)
F3 0.068(2) 0.137(3) 0.0498(16) -0.0356(17) 0.0254(14) -0.0313(19)
F4 0.0597(18) 0.0513(15) 0.093(2) 0.0117(13) 0.0152(15) -0.0201(13)
F5 0.092(2) 0.0644(16) 0.0462(15) 0.0233(12) 0.0301(14) 0.0110(14)
F6 0.092(2) 0.0408(13) 0.0764(18) 0.0248(12) 0.0351(16) 0.0124(13)
O1 0.065(2) 0.0312(13) 0.0354(14) 0.0015(10) 0.0110(13) -0.0095(12)
O2 0.0476(15) 0.0291(12) 0.0252(12) -0.0026(9) 0.0081(10) -0.0080(10)
N1 0.059(2) 0.0283(15) 0.0351(17) -0.0078(12) 0.0226(15) -0.0112(14)
C1 0.027(2) 0.020(2) 0.033(2) 0.000 0.0178(19) 0.000
C2 0.054(2) 0.0240(16) 0.039(2) -0.0059(14) 0.0224(17) -0.0117(15)
C3 0.0344(18) 0.0227(15) 0.0390(19) -0.0013(13) 0.0188(15) -0.0038(13)
C4 0.0267(16) 0.0190(14) 0.0373(18) -0.0002(12) 0.0157(13) 0.0024(12)
C5 0.0339(19) 0.0238(15) 0.0393(19) 0.0024(13) 0.0183(15) -0.0014(13)
C6 0.047(2) 0.0335(18) 0.0336(19) -0.0014(14) 0.0195(16) -0.0067(15)
C7 0.076(4) 0.017(2) 0.041(3) 0.000 0.028(3) 0.000
C8 0.057(3) 0.0267(18) 0.044(2) 0.0046(15) 0.0223(19) 0.0144(16)
C9 0.0311(19) 0.0259(16) 0.0404(19) -0.0026(14) 0.0124(15) 0.0044(13)
C10 0.028(2) 0.020(2) 0.032(2) 0.000 0.0106(18) 0.000
C11 0.057(3) 0.052(3) 0.051(3) -0.001(2) 0.017(2) -0.008(2)
C12 0.045(2) 0.042(2) 0.0274(18) -0.0015(15) 0.0031(15) -0.0059(17)
C13 0.054(3) 0.0306(18) 0.041(2) 0.0024(15) 0.0150(18) 0.0002(16)
C14 0.041(2) 0.0306(17) 0.0291(18) 0.0030(14) 0.0008(15) -0.0042(14)
C15 0.067(3) 0.035(2) 0.047(2) 0.0121(17) 0.017(2) 0.0041(19)

loop_
_atom_type_symbol
_atom_type_description
_atom_type_scat_dispersion_real
_atom_type_scat_dispersion_imag
_atom_type_scat_source
C C 0.0033 0.0016
;
International Tables for Crystallography
(Vol. C, Tables 4.2.6.8 and 6.1.1.4)
;
H H 0.0000 0.0000
;
International Tables for Crystallography
(Vol. C, Table 6.1.1.4)
;
Cl Cl 0.1484 0.1585
;
International Tables for Crystallography
(Vol. C, Tables 4.2.6.8 and 6.1.1.4)
;
Cu Cu 0.3201 1.2651
;
International Tables for Crystallography
(Vol. C, Tables 4.2.6.8 and 6.1.1.4)
;
F F 0.0171 0.0103
;
International Tables for Crystallography
(Vol. C, Tables 4.2.6.8 and 6.1.1.4)
;
N N 0.0061 0.0033
;
International Tables for Crystallography
(Vol. C, Tables 4.2.6.8 and 6.1.1.4)
;
O O 0.0106 0.0060
;
International Tables for Crystallography
(Vol. C, Tables 4.2.6.8 and 6.1.1.4)
;

loop_
_geom_angle_atom_site_label_1
_geom_angle_atom_site_label_2
_geom_angle_atom_site_label_3
_geom_angle
_geom_angle_site_symmetry_1
_geom_angle_site_symmetry_3
O2 Cu1 O2 180.0 . 7_556
O2 Cu1 O1 90.42(10) . .
O2 Cu1 O1 89.58(10) 7_556 .
O2 Cu1 O1 89.58(10) . 7_556
O2 Cu1 O1 90.42(10) 7_556 7_556
O1 Cu1 O1 180.000(1) . 7_556
O2 Cu1 N1 90.10(10) . 7_556
O2 Cu1 N1 89.90(10) 7_556 7_556
O1 Cu1 N1 93.14(11) . 7_556
O1 Cu1 N1 86.86(11) 7_556 7_556
O2 Cu1 N1 89.90(10) . .
O2 Cu1 N1 90.10(10) 7_556 .
O1 Cu1 N1 86.86(11) . .
O1 Cu1 N1 93.14(11) 7_556 .
N1 Cu1 N1 180.0 7_556 .
C12 O1 Cu1 121.6(2) . .
C14 O2 Cu1 125.3(2) . .
C2 N1 C6 117.8(3) . .
C2 N1 Cu1 119.6(2) . .
C6 N1 Cu1 121.5(2) . .
C4 C1 C4 120.9(4) . 2
C4 C1 C10 119.53(18) . .
C4 C1 C10 119.53(18) 2 .
N1 C2 C3 122.7(3) . .
N1 C2 H2 118.7 . .
C3 C2 H2 118.7 . .
C2 C3 C4 121.4(3) . .
C2 C3 Cl1 117.6(2) . .
C4 C3 Cl1 120.8(3) . .
C3 C4 C5 114.3(3) . .
C3 C4 C1 122.4(3) . .
C5 C4 C1 123.3(3) . .
C6 C5 C4 121.2(3) . .
C6 C5 Cl2 117.1(3) . .
C4 C5 Cl2 121.7(3) . .
N1 C6 C5 122.6(3) . .
N1 C6 H6 118.7 . .
C5 C6 H6 118.7 . .
C8 C7 C8 121.7(4) . 2
C8 C7 Cl3 119.1(2) . .
C8 C7 Cl3 119.1(2) 2 .
C7 C8 C9 118.8(4) . .
C7 C8 H8 120.6 . .
C9 C8 H8 120.6 . .
C8 C9 C10 122.3(3) . .
C8 C9 Cl4 117.4(3) . .
C10 C9 Cl4 120.1(3) . .
C9 C10 C9 116.1(4) 2 .
C9 C10 C1 121.9(2) 2 .
C9 C10 C1 121.9(2) . .
F2 C11 F3 108.3(4) . .
F2 C11 F1 106.7(4) . .
F3 C11 F1 106.0(4) . .
F2 C11 C12 113.8(4) . .
F3 C11 C12 109.2(4) . .
F1 C11 C12 112.6(4) . .
O1 C12 C13 128.2(4) . .
O1 C12 C11 114.4(3) . .
C13 C12 C11 117.3(3) . .
C14 C13 C12 123.2(3) . .
C14 C13 H13 118.4 . .
C12 C13 H13 118.4 . .
O2 C14 C13 129.5(3) . .
O2 C14 C15 112.4(3) . .
C13 C14 C15 118.0(3) . .
F4 C15 F6 107.7(3) . .
F4 C15 F5 107.1(4) . .
F6 C15 F5 107.7(3) . .
F4 C15 C14 110.3(3) . .
F6 C15 C14 113.2(4) . .
F5 C15 C14 110.6(3) . .

loop_
_geom_bond_atom_site_label_1
_geom_bond_atom_site_label_2
_geom_bond_distance
_geom_bond_site_symmetry_2
Cu1 O2 1.960(2) .
Cu1 O2 1.960(2) 7_556
Cu1 O1 2.129(3) .
Cu1 O1 2.129(3) 7_556
Cu1 N1 2.165(3) 7_556
Cu1 N1 2.165(3) .
Cl1 C3 1.727(3) .
Cl2 C5 1.732(3) .
Cl3 C7 1.733(5) .
Cl4 C9 1.729(4) .
F1 C11 1.316(5) .
F2 C11 1.322(5) .
F3 C11 1.332(5) .
F4 C15 1.327(5) .
F5 C15 1.335(5) .
F6 C15 1.333(5) .
O1 C12 1.245(4) .
O2 C14 1.262(4) .
N1 C2 1.333(4) .
N1 C6 1.338(4) .
C1 C4 1.462(4) .
C1 C4 1.462(4) 2
C1 C10 1.471(6) .
C2 C3 1.377(5) .
C2 H2 0.9500 .
C3 C4 1.402(4) .
C4 C5 1.407(5) .
C5 C6 1.378(5) .
C6 H6 0.9500 .
C7 C8 1.369(5) .
C7 C8 1.369(5) 2
C8 C9 1.384(5) .
C8 H8 0.9500 .
C9 C10 1.398(4) .
C10 C9 1.398(4) 2
C11 C12 1.528(6) .
C12 C13 1.409(5) .
C13 C14 1.374(5) .
C13 H13 0.9500 .
C14 C15 1.533(5) .

loop_
_geom_torsion_atom_site_label_1
_geom_torsion_atom_site_label_2
_geom_torsion_atom_site_label_3
_geom_torsion_atom_site_label_4
_geom_torsion
_geom_torsion_site_symmetry_1
_geom_torsion_site_symmetry_4
O2 Cu1 O1 C12 13.6(3) . .
O2 Cu1 O1 C12 -166.4(3) 7_556 .
O1 Cu1 O1 C12 -108(100) 7_556 .
N1 Cu1 O1 C12 103.7(3) 7_556 .
N1 Cu1 O1 C12 -76.3(3) . .
O2 Cu1 O2 C14 162(100) 7_556 .
O1 Cu1 O2 C14 -12.0(3) . .
O1 Cu1 O2 C14 168.0(3) 7_556 .
N1 Cu1 O2 C14 -105.2(3) 7_556 .
N1 Cu1 O2 C14 74.8(3) . .
O2 Cu1 N1 C2 -145.0(3) . .
O2 Cu1 N1 C2 35.0(3) 7_556 .
O1 Cu1 N1 C2 -54.6(3) . .
O1 Cu1 N1 C2 125.4(3) 7_556 .
N1 Cu1 N1 C2 118(100) 7_556 .
O2 Cu1 N1 C6 22.7(3) . .
O2 Cu1 N1 C6 -157.3(3) 7_556 .
O1 Cu1 N1 C6 113.1(3) . .
O1 Cu1 N1 C6 -66.9(3) 7_556 .
N1 Cu1 N1 C6 -74(100) 7_556 .
C6 N1 C2 C3 -1.7(6) . .
Cu1 N1 C2 C3 166.4(3) . .
N1 C2 C3 C4 -0.6(6) . .
N1 C2 C3 Cl1 -175.7(3) . .
C2 C3 C4 C5 1.6(5) . .
Cl1 C3 C4 C5 176.6(2) . .
C2 C3 C4 C1 -176.9(3) . .
Cl1 C3 C4 C1 -2.0(4) . .
C4 C1 C4 C3 -49.0(3) 2 .
C10 C1 C4 C3 131.0(3) . .
C4 C1 C4 C5 132.6(3) 2 .
C10 C1 C4 C5 -47.4(3) . .
C3 C4 C5 C6 -0.5(5) . .
C1 C4 C5 C6 178.0(3) . .
C3 C4 C5 Cl2 177.2(2) . .
C1 C4 C5 Cl2 -4.3(4) . .
C2 N1 C6 C5 2.9(6) . .
Cu1 N1 C6 C5 -165.0(3) . .
C4 C5 C6 N1 -1.8(6) . .
Cl2 C5 C6 N1 -179.6(3) . .
C8 C7 C8 C9 0.6(2) 2 .
Cl3 C7 C8 C9 -179.4(2) . .
C7 C8 C9 C10 -1.2(5) . .
C7 C8 C9 Cl4 -177.1(2) . .
C8 C9 C10 C9 0.6(2) . 2
Cl4 C9 C10 C9 176.4(3) . 2
C8 C9 C10 C1 -179.4(2) . .
Cl4 C9 C10 C1 -3.6(3) . .
C4 C1 C10 C9 128.9(2) . 2
C4 C1 C10 C9 -51.1(2) 2 2
C4 C1 C10 C9 -51.1(2) . .
C4 C1 C10 C9 128.9(2) 2 .
Cu1 O1 C12 C13 -10.8(5) . .
Cu1 O1 C12 C11 165.9(3) . .
F2 C11 C12 O1 157.5(4) . .
F3 C11 C12 O1 -81.4(4) . .
F1 C11 C12 O1 36.0(5) . .
F2 C11 C12 C13 -25.4(6) . .
F3 C11 C12 C13 95.7(4) . .
F1 C11 C12 C13 -146.9(4) . .
O1 C12 C13 C14 1.3(7) . .
C11 C12 C13 C14 -175.3(4) . .
Cu1 O2 C14 C13 7.4(5) . .
Cu1 O2 C14 C15 -170.4(2) . .
C12 C13 C14 O2 1.4(7) . .
C12 C13 C14 C15 179.0(4) . .
O2 C14 C15 F4 76.8(4) . .
C13 C14 C15 F4 -101.3(4) . .
O2 C14 C15 F6 -162.4(3) . .
C13 C14 C15 F6 19.5(5) . .
O2 C14 C15 F5 -41.5(5) . .
C13 C14 C15 F5 140.4(4) . .
